data_1503470
loop_
_publ_author_name
'Zheng, Cai-Juan'
'Shao, Chang-Lun'
'Guo, Zhi-Yong'
'Chen, Jian-Feng'
'Deng, Dong-Sheng'
'Yang, Kai-Lin'
'Chen, Yi-Yan'
'Fu, Xiu-Mei'
'She, Zhi-Gang'
'Lin, Yong-Cheng'
'Wang, Chang-Yun'

_publ_section_title
;
 Bioactive Hydroanthraquinones and Anthraquinone Dimers from a Soft
 Coral-Derived Alternaria sp. Fungus.
;
_journal_issue 2
_journal_name_full 'Journal of natural products'
_journal_page_first 189
_journal_page_last 197
_journal_paper_doi 10.1021/np200766d
_journal_volume 75
_journal_year 2012
_chemical_absolute_configuration rmad
_chemical_formula_moiety 'C16 H20 O8'
_chemical_formula_sum 'C16 H20 O8'
_chemical_formula_weight 340.12
_chemical_name_systematic
; 
 ? 
;
_space_group_IT_number 4
_symmetry_cell_setting monoclinic
_symmetry_space_group_name_Hall 'P 2yb'
_symmetry_space_group_name_H-M 'P 1 21 1'
_atom_sites_solution_hydrogens geom
_atom_sites_solution_primary direct
_atom_sites_solution_secondary difmap
_audit_creation_method SHELXL-97
_cell_angle_alpha 90.00
_cell_angle_beta 99.957(4)
_cell_angle_gamma 90.00
_cell_formula_units_Z 2
_cell_length_a 5.3587(11)
_cell_length_b 13.167(3)
_cell_length_c 11.052(2)
_cell_measurement_reflns_used 2913
_cell_measurement_temperature 110(2)
_cell_measurement_theta_max 27.02
_cell_measurement_theta_min 1.87
_cell_volume 768.1(3)
_computing_cell_refinement 'SAINT (Bruker, 2004)'
_computing_data_collection 'APEX2 (Bruker, 2004)'
_computing_data_reduction 'Bruker SAINT'
_computing_molecular_graphics 'SHELXTL (Bruker, 2004) and DIAMOND (Brandenburg, 2006)'
_computing_publication_material 'SHELXTL and PLATON (Spek, 2009)'
_computing_structure_refinement 'SHELXS-97 (Sheldrick, 2008)'
_computing_structure_solution 'SHELXS-97 (Sheldrick, 2008)'
_diffrn_ambient_temperature 110(2)
_diffrn_measured_fraction_theta_full 0.974
_diffrn_measured_fraction_theta_max 0.974
_diffrn_measurement_device_type 'Bruker APEXII CCD'
_diffrn_measurement_method 'phi and omega scans'
_diffrn_radiation_monochromator graphite
_diffrn_radiation_source 'fine-focus sealed tube'
_diffrn_radiation_type MoK\a
_diffrn_radiation_wavelength 0.71073
_diffrn_reflns_av_R_equivalents 0.0153
_diffrn_reflns_av_sigmaI/netI 0.0303
_diffrn_reflns_limit_h_max 4
_diffrn_reflns_limit_h_min -6
_diffrn_reflns_limit_k_max 16
_diffrn_reflns_limit_k_min -15
_diffrn_reflns_limit_l_max 14
_diffrn_reflns_limit_l_min -7
_diffrn_reflns_number 3874
_diffrn_reflns_theta_full 27.02
_diffrn_reflns_theta_max 27.02
_diffrn_reflns_theta_min 1.87
_exptl_absorpt_coefficient_mu 0.128
_exptl_absorpt_correction_T_max 0.9836
_exptl_absorpt_correction_T_min 0.9483
_exptl_absorpt_correction_type multi-scan
_exptl_absorpt_process_details 'SADABS (Sheldrick, 1996)'
_exptl_crystal_colour yellow
_exptl_crystal_density_diffrn 1.549
_exptl_crystal_density_method 'not measured'
_exptl_crystal_description block
_exptl_crystal_F_000 380
_exptl_crystal_size_max 0.42
_exptl_crystal_size_mid 0.25
_exptl_crystal_size_min 0.13
_refine_diff_density_max 0.280
_refine_diff_density_min -0.194
_refine_diff_density_rms 0.049
_refine_ls_extinction_method none
_refine_ls_goodness_of_fit_ref 1.041
_refine_ls_hydrogen_treatment constr
_refine_ls_matrix_type full
_refine_ls_number_parameters 232
_refine_ls_number_reflns 2913
_refine_ls_number_restraints 1
_refine_ls_restrained_S_all 1.041
_refine_ls_R_factor_all 0.0382
_refine_ls_R_factor_gt 0.0327
_refine_ls_shift/su_max 0.000
_refine_ls_shift/su_mean 0.000
_refine_ls_structure_factor_coef Fsqd
_refine_ls_weighting_details 'calc w=1/[\s^2^(Fo^2^)+(0.0520P)^2^+0.1661P] where P=(Fo^2^+2Fc^2^)/3'
_refine_ls_weighting_scheme calc
_refine_ls_wR_factor_gt 0.0833
_refine_ls_wR_factor_ref 0.0876
_reflns_number_gt 2652
_reflns_number_total 2913
_reflns_threshold_expression >2sigma(I)
_cod_data_source_file np200766d_si_002.cif
_cod_data_source_block ampelanol
_cod_original_sg_symbol_H-M P2(1)
_cod_database_code 1503470

loop_
_symmetry_equiv_pos_as_xyz
'x, y, z'
'-x, y+1/2, -z'

loop_
_atom_site_label
_atom_site_type_symbol
_atom_site_fract_x
_atom_site_fract_y
_atom_site_fract_z
_atom_site_U_iso_or_equiv
_atom_site_adp_type
_atom_site_occupancy
_atom_site_symmetry_multiplicity
_atom_site_calc_flag
_atom_site_refinement_flags
O7 O 0.0897(3) 0.29734(11) 0.26265(14) 0.0217(3) Uani 1 1 d .
O4 O -0.4674(3) 0.33972(11) -0.15893(12) 0.0180(3) Uani 1 1 d .
H4 H -0.3660 0.2905 -0.1515 0.027 Uiso 1 1 calc R
O1 O 0.0934(3) 0.70727(10) 0.17046(12) 0.0151(3) Uani 1 1 d .
H1 H 0.0191 0.7498 0.2084 0.023 Uiso 1 1 calc R
O6 O 0.4956(3) 0.31694(11) 0.42573(13) 0.0229(4) Uani 1 1 d .
H6 H 0.3749 0.2859 0.3825 0.034 Uiso 1 1 calc R
C10 C 0.4459(4) 0.62624(15) 0.36069(16) 0.0129(4) Uani 1 1 d .
H10A H 0.4368 0.6977 0.3489 0.016 Uiso 1 1 calc R
O3 O -0.0592(2) 0.48498(12) -0.15164(12) 0.0165(3) Uani 1 1 d .
H3 H -0.0897 0.4482 -0.2145 0.025 Uiso 1 1 calc R
C13 C -0.1161(4) 0.43697(14) 0.14634(17) 0.0123(4) Uani 1 1 d .
H13A H -0.2660 0.4535 0.1855 0.015 Uiso 1 1 calc R
O8 O 0.8256(3) 0.65177(11) 0.49419(12) 0.0167(3) Uani 1 1 d .
C9 C 0.0408(4) 0.60754(14) 0.20830(16) 0.0118(4) Uani 1 1 d .
H9A H -0.1097 0.6109 0.2505 0.014 Uiso 1 1 calc R
C11 C 0.2611(3) 0.56416(16) 0.29767(16) 0.0122(4) Uani 1 1 d .
C1 C 0.6475(4) 0.58327(15) 0.44238(16) 0.0142(4) Uani 1 1 d .
C12 C 0.2717(4) 0.45761(15) 0.31541(17) 0.0131(4) Uani 1 1 d .
C14 C -0.0224(4) 0.53669(14) 0.09833(17) 0.0117(4) Uani 1 1 d .
H14A H 0.1354 0.5230 0.0643 0.014 Uiso 1 1 calc R
C4 C 0.0855(4) 0.39061(15) 0.24520(17) 0.0143(4) Uani 1 1 d .
C2 C 0.6626(4) 0.48006(16) 0.46447(17) 0.0155(4) Uani 1 1 d .
H2A H 0.7987 0.4525 0.5216 0.019 Uiso 1 1 calc R
C5 C -0.2042(4) 0.36058(15) 0.04267(16) 0.0142(4) Uani 1 1 d .
H5A H -0.0547 0.3358 0.0081 0.017 Uiso 1 1 calc R
C8 C -0.2212(3) 0.58271(14) -0.00255(16) 0.0112(4) Uani 1 1 d .
H8A H -0.1511 0.6457 -0.0344 0.013 Uiso 1 1 calc R
C3 C 0.4746(4) 0.41697(16) 0.40153(17) 0.0161(4) Uani 1 1 d .
C6 C -0.3952(4) 0.40931(15) -0.05913(17) 0.0129(4) Uani 1 1 d .
H6A H -0.5501 0.4272 -0.0246 0.015 Uiso 1 1 calc R
C15 C 1.0420(4) 0.61318(17) 0.57798(17) 0.0166(4) Uani 1 1 d .
H15A H 1.1550 0.6695 0.6084 0.025 Uiso 1 1 calc R
H15B H 1.1333 0.5642 0.5350 0.025 Uiso 1 1 calc R
H15C H 0.9843 0.5796 0.6473 0.025 Uiso 1 1 calc R
C7 C -0.2920(3) 0.50677(15) -0.10854(16) 0.0130(4) Uani 1 1 d .
C16 C -0.4825(4) 0.55354(16) -0.21092(17) 0.0154(4) Uani 1 1 d .
H16A H -0.5259 0.5042 -0.2776 0.023 Uiso 1 1 calc R
H16B H -0.4088 0.6142 -0.2422 0.023 Uiso 1 1 calc R
H16C H -0.6359 0.5724 -0.1791 0.023 Uiso 1 1 calc R
O9 O 0.1037(3) 0.33390(12) 0.67218(12) 0.0197(3) Uani 1 1 d .
H1W H 0.2425 0.3396 0.7190 0.030 Uiso 1 1 d R
H2W H 0.1207 0.2988 0.6111 0.030 Uiso 1 1 d R
O2 O -0.4382(3) 0.60808(11) 0.04906(11) 0.0148(3) Uani 1 1 d .
H2 H -0.5074 0.6600 0.0141 0.022 Uiso 1 1 calc R
O5 O -0.3312(3) 0.27578(11) 0.08715(12) 0.0190(3) Uani 1 1 d .
H5 H -0.2369 0.2500 0.1480 0.029 Uiso 1 1 calc R

loop_
_atom_site_aniso_label
_atom_site_aniso_U_11
_atom_site_aniso_U_22
_atom_site_aniso_U_33
_atom_site_aniso_U_23
_atom_site_aniso_U_13
_atom_site_aniso_U_12
O7 0.0269(8) 0.0123(8) 0.0224(7) 0.0029(5) -0.0061(6) -0.0031(6)
O4 0.0184(7) 0.0163(8) 0.0163(6) -0.0049(6) -0.0053(5) 0.0048(6)
O1 0.0180(7) 0.0085(7) 0.0179(7) 0.0009(5) 0.0003(6) 0.0009(6)
O6 0.0245(8) 0.0136(8) 0.0261(8) 0.0034(6) -0.0085(6) 0.0003(6)
C10 0.0162(9) 0.0100(9) 0.0126(8) 0.0006(7) 0.0029(7) -0.0009(8)
O3 0.0143(7) 0.0210(8) 0.0148(6) -0.0025(6) 0.0037(5) -0.0002(6)
C13 0.0120(9) 0.0113(9) 0.0129(9) -0.0013(7) 0.0000(7) -0.0016(8)
O8 0.0150(7) 0.0157(7) 0.0169(6) 0.0001(5) -0.0046(5) -0.0020(6)
C9 0.0129(9) 0.0084(9) 0.0139(8) 0.0009(7) 0.0017(7) -0.0009(7)
C11 0.0133(9) 0.0151(10) 0.0089(8) 0.0007(7) 0.0040(7) 0.0023(8)
C1 0.0147(9) 0.0163(11) 0.0120(8) -0.0031(7) 0.0032(7) -0.0029(8)
C12 0.0140(9) 0.0147(10) 0.0103(9) 0.0010(7) 0.0012(7) 0.0006(8)
C14 0.0113(9) 0.0109(9) 0.0123(9) 0.0005(7) 0.0006(7) -0.0007(7)
C4 0.0149(10) 0.0150(10) 0.0127(9) 0.0014(7) 0.0018(7) 0.0002(8)
C2 0.0141(9) 0.0189(10) 0.0126(9) 0.0012(8) 0.0000(7) 0.0021(9)
C5 0.0153(9) 0.0134(10) 0.0129(8) -0.0004(7) -0.0003(7) 0.0000(8)
C8 0.0122(9) 0.0082(9) 0.0129(8) 0.0012(6) 0.0012(7) 0.0007(7)
C3 0.0202(11) 0.0141(10) 0.0144(9) 0.0012(8) 0.0042(8) -0.0002(8)
C6 0.0141(9) 0.0104(9) 0.0137(8) -0.0027(7) 0.0008(7) -0.0008(7)
C15 0.0137(9) 0.0203(11) 0.0146(9) -0.0002(8) -0.0014(7) -0.0024(8)
C7 0.0111(9) 0.0153(10) 0.0120(8) -0.0001(7) 0.0003(7) 0.0005(8)
C16 0.0151(9) 0.0162(10) 0.0142(9) 0.0004(7) 0.0007(7) -0.0007(8)
O9 0.0167(7) 0.0207(8) 0.0201(7) -0.0034(6) -0.0014(5) 0.0002(6)
O2 0.0147(7) 0.0128(7) 0.0169(6) 0.0003(5) 0.0025(5) 0.0042(6)
O5 0.0218(8) 0.0144(7) 0.0179(7) 0.0029(5) -0.0048(6) -0.0048(6)

loop_
_atom_type_symbol
_atom_type_description
_atom_type_scat_dispersion_real
_atom_type_scat_dispersion_imag
_atom_type_scat_source
C C 0.0033 0.0016 'International Tables Vol C Tables 4.2.6.8 and 6.1.1.4'
H H 0.0000 0.0000 'International Tables Vol C Tables 4.2.6.8 and 6.1.1.4'
O O 0.0106 0.0060 'International Tables Vol C Tables 4.2.6.8 and 6.1.1.4'

loop_
_geom_angle_atom_site_label_1
_geom_angle_atom_site_label_2
_geom_angle_atom_site_label_3
_geom_angle
C6 O4 H4 109.5
C9 O1 H1 109.5
C3 O6 H6 109.5
C11 C10 C1 119.54(18)
C11 C10 H10A 120.2
C1 C10 H10A 120.2
C7 O3 H3 109.5
C4 C13 C14 110.91(15)
C4 C13 C5 111.14(16)
C14 C13 C5 112.30(15)
C4 C13 H13A 107.4
C14 C13 H13A 107.4
C5 C13 H13A 107.4
C1 O8 C15 117.50(15)
O1 C9 C11 111.63(15)
O1 C9 C14 111.05(15)
C11 C9 C14 109.28(16)
O1 C9 H9A 108.3
C11 C9 H9A 108.3
C14 C9 H9A 108.3
C10 C11 C12 120.66(17)
C10 C11 C9 121.17(18)
C12 C11 C9 118.17(17)
O8 C1 C2 124.11(17)
O8 C1 C10 114.12(18)
C2 C1 C10 121.75(18)
C11 C12 C3 118.28(17)
C11 C12 C4 121.36(17)
C3 C12 C4 120.34(18)
C9 C14 C8 111.73(16)
C9 C14 C13 106.82(14)
C8 C14 C13 111.31(15)
C9 C14 H14A 109.0
C8 C14 H14A 109.0
C13 C14 H14A 109.0
O7 C4 C12 121.68(19)
O7 C4 C13 119.88(18)
C12 C4 C13 118.43(17)
C1 C2 C3 118.86(18)
C1 C2 H2A 120.6
C3 C2 H2A 120.6
O5 C5 C6 106.38(15)
O5 C5 C13 110.85(15)
C6 C5 C13 110.80(16)
O5 C5 H5A 109.6
C6 C5 H5A 109.6
C13 C5 H5A 109.6
O2 C8 C14 108.43(14)
O2 C8 C7 110.35(14)
C14 C8 C7 110.32(15)
O2 C8 H8A 109.2
C14 C8 H8A 109.2
C7 C8 H8A 109.2
O6 C3 C2 117.12(18)
O6 C3 C12 122.02(18)
C2 C3 C12 120.87(18)
O4 C6 C5 110.84(16)
O4 C6 C7 109.04(14)
C5 C6 C7 112.15(15)
O4 C6 H6A 108.2
C5 C6 H6A 108.2
C7 C6 H6A 108.2
O8 C15 H15A 109.5
O8 C15 H15B 109.5
H15A C15 H15B 109.5
O8 C15 H15C 109.5
H15A C15 H15C 109.5
H15B C15 H15C 109.5
O3 C7 C16 110.13(14)
O3 C7 C6 109.73(16)
C16 C7 C6 111.54(15)
O3 C7 C8 105.56(14)
C16 C7 C8 110.48(15)
C6 C7 C8 109.23(14)
C7 C16 H16A 109.5
C7 C16 H16B 109.5
H16A C16 H16B 109.5
C7 C16 H16C 109.5
H16A C16 H16C 109.5
H16B C16 H16C 109.5
H1W O9 H2W 110.0
C8 O2 H2 109.5
C5 O5 H5 109.5

loop_
_geom_bond_atom_site_label_1
_geom_bond_atom_site_label_2
_geom_bond_distance
O7 C4 1.243(2)
O4 C6 1.435(2)
O4 H4 0.8400
O1 C9 1.421(2)
O1 H1 0.8400
O6 C3 1.345(3)
O6 H6 0.8400
C10 C11 1.377(3)
C10 C1 1.402(3)
C10 H10A 0.9500
O3 C7 1.439(2)
O3 H3 0.8400
C13 C4 1.525(3)
C13 C14 1.533(3)
C13 C5 1.536(3)
C13 H13A 1.0000
O8 C1 1.365(2)
O8 C15 1.445(2)
C9 C11 1.514(3)
C9 C14 1.523(3)
C9 H9A 1.0000
C11 C12 1.416(3)
C1 C2 1.381(3)
C12 C3 1.420(3)
C12 C4 1.452(3)
C14 C8 1.528(2)
C14 H14A 1.0000
C2 C3 1.395(3)
C2 H2A 0.9500
C5 O5 1.438(2)
C5 C6 1.525(3)
C5 H5A 1.0000
C8 O2 1.421(2)
C8 C7 1.537(2)
C8 H8A 1.0000
C6 C7 1.535(3)
C6 H6A 1.0000
C15 H15A 0.9800
C15 H15B 0.9800
C15 H15C 0.9800
C7 C16 1.517(3)
C16 H16A 0.9800
C16 H16B 0.9800
C16 H16C 0.9800
O9 H1W 0.8327
O9 H2W 0.8362
O2 H2 0.8400
O5 H5 0.8400

loop_
_geom_hbond_atom_site_label_D
_geom_hbond_atom_site_label_H
_geom_hbond_atom_site_label_A
_geom_hbond_distance_DH
_geom_hbond_distance_HA
_geom_hbond_distance_DA
_geom_hbond_angle_DHA
_geom_hbond_site_symmetry_A
O4 H4 O1 0.84 1.87 2.676(2) 161.3 2_545
O1 H1 O9 0.84 1.92 2.749(2) 167.0 2_556
O6 H6 O7 0.84 1.85 2.586(2) 145.9 .
O6 H6 O8 0.84 2.58 3.000(2) 112.5 2_646
O3 H3 O9 0.84 2.31 3.017(2) 141.4 1_554
O9 H1W O4 0.83 1.87 2.6997(19) 171.1 1_656
O9 H2W O8 0.84 2.30 3.085(2) 156.0 2_646
O2 H2 O5 0.84 2.00 2.833(2) 173.5 2_455
O5 H5 O7 0.84 2.07 2.723(2) 134.1 .

loop_
_geom_torsion_atom_site_label_1
_geom_torsion_atom_site_label_2
_geom_torsion_atom_site_label_3
_geom_torsion_atom_site_label_4
_geom_torsion
C1 C10 C11 C12 0.6(3)
C1 C10 C11 C9 -179.77(16)
O1 C9 C11 C10 18.9(2)
C14 C9 C11 C10 142.15(17)
O1 C9 C11 C12 -161.42(16)
C14 C9 C11 C12 -38.2(2)
C15 O8 C1 C2 -0.4(3)
C15 O8 C1 C10 -178.97(15)
C11 C10 C1 O8 176.59(16)
C11 C10 C1 C2 -2.0(3)
C10 C11 C12 C3 1.3(3)
C9 C11 C12 C3 -178.41(16)
C10 C11 C12 C4 -176.87(17)
C9 C11 C12 C4 3.5(3)
O1 C9 C14 C8 -49.3(2)
C11 C9 C14 C8 -172.88(15)
O1 C9 C14 C13 -171.24(15)
C11 C9 C14 C13 65.17(18)
C4 C13 C14 C9 -58.88(19)
C5 C13 C14 C9 176.10(15)
C4 C13 C14 C8 178.90(15)
C5 C13 C14 C8 53.9(2)
C11 C12 C4 O7 -178.01(18)
C3 C12 C4 O7 3.9(3)
C11 C12 C4 C13 3.1(3)
C3 C12 C4 C13 -175.01(17)
C14 C13 C4 O7 -153.39(18)
C5 C13 C4 O7 -27.7(2)
C14 C13 C4 C12 25.5(2)
C5 C13 C4 C12 151.20(17)
O8 C1 C2 C3 -176.98(17)
C10 C1 C2 C3 1.4(3)
C4 C13 C5 O5 65.20(19)
C14 C13 C5 O5 -169.91(15)
C4 C13 C5 C6 -176.92(15)
C14 C13 C5 C6 -52.0(2)
C9 C14 C8 O2 -55.7(2)
C13 C14 C8 O2 63.65(19)
C9 C14 C8 C7 -176.63(15)
C13 C14 C8 C7 -57.30(19)
C1 C2 C3 O6 -179.85(17)
C1 C2 C3 C12 0.5(3)
C11 C12 C3 O6 178.54(18)
C4 C12 C3 O6 -3.3(3)
C11 C12 C3 C2 -1.8(3)
C4 C12 C3 C2 176.36(18)
O5 C5 C6 O4 -62.49(19)
C13 C5 C6 O4 176.94(15)
O5 C5 C6 C7 175.38(15)
C13 C5 C6 C7 54.8(2)
O4 C6 C7 O3 -66.27(18)
C5 C6 C7 O3 56.88(19)
O4 C6 C7 C16 56.0(2)
C5 C6 C7 C16 179.19(15)
O4 C6 C7 C8 178.46(14)
C5 C6 C7 C8 -58.4(2)
O2 C8 C7 O3 -178.77(14)
C14 C8 C7 O3 -58.98(18)
O2 C8 C7 C16 62.19(19)
C14 C8 C7 C16 -178.01(16)
O2 C8 C7 C6 -60.85(19)
C14 C8 C7 C6 58.94(19)
